data_4332487
loop_
_publ_author_name
'Cotton, F. Albert'
'Murillo, Carlos A.'
'Wang, Xiaoping'
'Wilkinson, Chad C.'

_publ_section_title
;
 Homologues of the Easily Ionized Compound Mo2(hpp)4Containing Smaller
 Bicyclic Guanidinates
;
_journal_issue 14
_journal_name_full 'Inorganic Chemistry'
_journal_page_first 5493
_journal_page_last 5500
_journal_paper_doi 10.1021/ic060449e
_journal_volume 45
_journal_year 2006
_chemical_formula_moiety 'C20 H32 Mo2 N12'
_chemical_formula_sum 'C20 H32 Mo2 N12'
_chemical_formula_weight 632.46
_chemical_name_systematic
; 
 ? 
;
_space_group_IT_number 2
_symmetry_cell_setting triclinic
_symmetry_space_group_name_Hall '-P 1'
_symmetry_space_group_name_H-M 'P -1'
_atom_sites_solution_hydrogens geom
_atom_sites_solution_primary direct
_atom_sites_solution_secondary difmap
_audit_creation_method SHELXL-97
_cell_angle_alpha 105.957(3)
_cell_angle_beta 105.308(3)
_cell_angle_gamma 98.391(3)
_cell_formula_units_Z 1
_cell_length_a 7.3241(13)
_cell_length_b 8.3338(15)
_cell_length_c 10.6408(19)
_cell_measurement_reflns_used 1933
_cell_measurement_temperature 213(2)
_cell_measurement_theta_max 27.488
_cell_measurement_theta_min 2.6155
_cell_volume 585.35(18)
_computing_cell_refinement 'Bruker SMART'
_computing_data_collection 'Bruker SMART'
_computing_data_reduction 'Bruker SAINT'
_computing_molecular_graphics XP
_computing_structure_refinement 'SHELXL-97 (Sheldrick, 1997)'
_computing_structure_solution 'SHELXS-97 (Sheldrick, 1990)'
_diffrn_ambient_temperature 213(2)
_diffrn_measured_fraction_theta_full 0.987
_diffrn_measured_fraction_theta_max 0.987
_diffrn_measurement_device_type 'Bruker SMART'
_diffrn_measurement_method \w-scans
_diffrn_radiation_monochromator graphite
_diffrn_radiation_source 'normal-focus sealed tube'
_diffrn_radiation_type MoK\a
_diffrn_radiation_wavelength 0.71073
_diffrn_reflns_av_R_equivalents 0.0270
_diffrn_reflns_av_sigmaI/netI 0.0477
_diffrn_reflns_limit_h_max 6
_diffrn_reflns_limit_h_min -8
_diffrn_reflns_limit_k_max 9
_diffrn_reflns_limit_k_min -9
_diffrn_reflns_limit_l_max 12
_diffrn_reflns_limit_l_min -12
_diffrn_reflns_number 3446
_diffrn_reflns_theta_full 25.00
_diffrn_reflns_theta_max 25.00
_diffrn_reflns_theta_min 2.10
_exptl_absorpt_coefficient_mu 1.108
_exptl_absorpt_correction_T_max 0.9467
_exptl_absorpt_correction_T_min 0.6073
_exptl_absorpt_correction_type multi-scan
_exptl_absorpt_process_details SADABS
_exptl_crystal_colour red
_exptl_crystal_density_diffrn 1.794
_exptl_crystal_density_meas ?
_exptl_crystal_density_method 'not measured'
_exptl_crystal_description plate
_exptl_crystal_F_000 320
_exptl_crystal_size_max 0.50
_exptl_crystal_size_mid 0.50
_exptl_crystal_size_min 0.05
_refine_diff_density_max 0.611
_refine_diff_density_min -0.447
_refine_diff_density_rms 0.097
_refine_ls_extinction_method none
_refine_ls_goodness_of_fit_ref 1.033
_refine_ls_hydrogen_treatment noref
_refine_ls_matrix_type full
_refine_ls_number_parameters 154
_refine_ls_number_reflns 2035
_refine_ls_number_restraints 0
_refine_ls_restrained_S_all 1.033
_refine_ls_R_factor_all 0.0365
_refine_ls_R_factor_gt 0.0306
_refine_ls_shift/su_max 0.001
_refine_ls_shift/su_mean 0.000
_refine_ls_structure_factor_coef Fsqd
_refine_ls_weighting_details 'calc w=1/[\s^2^(Fo^2^)+(0.0356P)^2^+0.0000P] where P=(Fo^2^+2Fc^2^)/3'
_refine_ls_weighting_scheme calc
_refine_ls_wR_factor_gt 0.0687
_refine_ls_wR_factor_ref 0.0709
_reflns_number_gt 1797
_reflns_number_total 2035
_reflns_threshold_expression >2sigma(I)
_cod_data_source_file ic060449esup1.cif
_cod_data_source_block 1
_cod_depositor_comments
;
The following automatic conversions were performed:

'_symmetry_cell_setting' value 'Triclinic' changed to 'triclinic'
according to /home/saulius/struct/CIF-dictionaries/cif_core.dic
dictionary named 'cif_core.dic' version 2.4.2 from 2011-04-26.

Automatic conversion script
Id: cif_fix_values 1891 2012-01-12 08:04:46Z andrius 

The following automatic conversions were performed:

'_exptl_crystal_density_meas' value 'not measured' was changed to '?'
- the value is perceived as not measured.

Automatic conversion script
Id: cif_fix_values 3008 2015-01-20 13:52:24Z robertas 
;
_cod_original_sg_symbol_H-M P-1
_cod_database_code 4332487

loop_
_symmetry_equiv_pos_as_xyz
'x, y, z'
'-x, -y, -z'

loop_
_atom_site_label
_atom_site_type_symbol
_atom_site_fract_x
_atom_site_fract_y
_atom_site_fract_z
_atom_site_U_iso_or_equiv
_atom_site_adp_type
_atom_site_occupancy
_atom_site_symmetry_multiplicity
_atom_site_calc_flag
_atom_site_refinement_flags
Mo1 Mo 0.37505(4) 0.49406(4) 1.03356(3) 0.01740(12) Uani 1 1 d .
N2 N 0.1867(4) 0.3113(4) 0.8393(3) 0.0214(7) Uani 1 1 d .
N1 N 0.5355(4) 0.6772(4) 1.2358(3) 0.0215(7) Uani 1 1 d .
N3 N 0.8433(4) 0.8072(4) 1.3896(3) 0.0265(7) Uani 1 1 d .
C3 C 0.7230(5) 0.7231(4) 1.2539(3) 0.0218(8) Uani 1 1 d .
N5 N 0.4426(4) 0.2982(4) 1.1233(3) 0.0222(7) Uani 1 1 d .
N4 N 0.2785(4) 0.6884(4) 0.9508(3) 0.0225(7) Uani 1 1 d .
N6 N 0.3017(5) 0.8097(4) 0.7840(3) 0.0307(8) Uani 1 1 d .
C8 C 0.3848(5) 0.7289(5) 0.8755(4) 0.0238(8) Uani 1 1 d .
C9 C 0.4676(5) 0.8989(5) 0.7588(4) 0.0301(9) Uani 1 1 d .
H9A H 0.5227 1.0147 0.8260 0.036 Uiso 1 1 calc R
H9B H 0.4326 0.9060 0.6653 0.036 Uiso 1 1 calc R
C7 C 0.1603(6) 0.8832(5) 0.8393(4) 0.0295(9) Uani 1 1 d .
H7A H 0.0489 0.8870 0.7659 0.035 Uiso 1 1 calc R
H7B H 0.2190 0.9989 0.9059 0.035 Uiso 1 1 calc R
C4 C 1.0299(5) 0.7626(6) 1.3895(4) 0.0333(10) Uani 1 1 d .
H4A H 1.0367 0.6550 1.4090 0.040 Uiso 1 1 calc R
H4B H 1.1403 0.8543 1.4564 0.040 Uiso 1 1 calc R
C2 C 0.7297(6) 0.7541(6) 1.4717(4) 0.0353(10) Uani 1 1 d .
H2A H 0.7561 0.8443 1.5601 0.042 Uiso 1 1 calc R
H2B H 0.7550 0.6483 1.4885 0.042 Uiso 1 1 calc R
C5 C -0.0231(5) 0.2565(5) 0.7598(3) 0.0259(9) Uani 1 1 d .
H5A H -0.0919 0.3430 0.7932 0.031 Uiso 1 1 calc R
H5B H -0.0821 0.1470 0.7664 0.031 Uiso 1 1 calc R
C10 C 0.3916(6) 0.2198(5) 1.2225(4) 0.0298(9) Uani 1 1 d .
H10A H 0.2558 0.1538 1.1855 0.036 Uiso 1 1 calc R
H10B H 0.4104 0.3081 1.3105 0.036 Uiso 1 1 calc R
C1 C 0.5198(5) 0.7249(5) 1.3759(3) 0.0282(9) Uani 1 1 d .
H1A H 0.4314 0.6324 1.3859 0.034 Uiso 1 1 calc R
H1B H 0.4720 0.8298 1.3967 0.034 Uiso 1 1 calc R
C6 C 0.1011(6) 0.7540(5) 0.9098(4) 0.0298(9) Uani 1 1 d .
H6A H 0.0660 0.8110 0.9906 0.036 Uiso 1 1 calc R
H6B H -0.0093 0.6604 0.8455 0.036 Uiso 1 1 calc R

loop_
_atom_site_aniso_label
_atom_site_aniso_U_11
_atom_site_aniso_U_22
_atom_site_aniso_U_33
_atom_site_aniso_U_23
_atom_site_aniso_U_13
_atom_site_aniso_U_12
Mo1 0.01643(18) 0.02259(19) 0.01557(17) 0.00875(13) 0.00552(12) 0.00620(12)
N2 0.0182(16) 0.0279(17) 0.0180(15) 0.0075(13) 0.0061(13) 0.0042(13)
N1 0.0220(17) 0.0263(17) 0.0168(15) 0.0064(13) 0.0075(13) 0.0069(14)
N3 0.0222(18) 0.0359(19) 0.0144(15) 0.0023(14) 0.0043(13) 0.0001(15)
C3 0.026(2) 0.0193(19) 0.0204(18) 0.0094(16) 0.0043(16) 0.0076(16)
N5 0.0215(17) 0.0298(18) 0.0220(15) 0.0155(14) 0.0094(13) 0.0075(14)
N4 0.0215(17) 0.0279(17) 0.0266(16) 0.0150(14) 0.0121(14) 0.0115(14)
N6 0.0275(19) 0.041(2) 0.0368(19) 0.0260(16) 0.0139(15) 0.0159(16)
C8 0.023(2) 0.025(2) 0.0277(19) 0.0148(17) 0.0080(17) 0.0093(16)
C9 0.029(2) 0.038(2) 0.031(2) 0.0236(19) 0.0086(18) 0.0080(19)
C7 0.027(2) 0.036(2) 0.032(2) 0.0179(19) 0.0088(18) 0.0140(18)
C4 0.020(2) 0.053(3) 0.024(2) 0.015(2) 0.0016(17) 0.008(2)
C2 0.033(2) 0.054(3) 0.0180(19) 0.0114(19) 0.0076(17) 0.008(2)
C5 0.019(2) 0.034(2) 0.0224(19) 0.0084(17) 0.0038(16) 0.0049(17)
C10 0.028(2) 0.037(2) 0.037(2) 0.025(2) 0.0155(18) 0.0112(18)
C1 0.030(2) 0.036(2) 0.0212(19) 0.0098(18) 0.0112(17) 0.0086(18)
C6 0.027(2) 0.036(2) 0.037(2) 0.0202(19) 0.0134(18) 0.0194(18)

loop_
_atom_type_symbol
_atom_type_description
_atom_type_scat_dispersion_real
_atom_type_scat_dispersion_imag
_atom_type_scat_source
C C 0.0033 0.0016 'International Tables Vol C Tables 4.2.6.8 and 6.1.1.4'
H H 0.0000 0.0000 'International Tables Vol C Tables 4.2.6.8 and 6.1.1.4'
N N 0.0061 0.0033 'International Tables Vol C Tables 4.2.6.8 and 6.1.1.4'
Mo Mo -1.6832 0.6857 'International Tables Vol C Tables 4.2.6.8 and 6.1.1.4'

loop_
_geom_angle_atom_site_label_1
_geom_angle_atom_site_label_2
_geom_angle_atom_site_label_3
_geom_angle
_geom_angle_site_symmetry_1
_geom_angle_site_symmetry_3
Mo1 Mo1 N2 93.45(8) 2_667 .
Mo1 Mo1 N5 92.79(8) 2_667 .
N2 Mo1 N5 93.66(11) . .
Mo1 Mo1 N1 92.93(8) 2_667 .
N2 Mo1 N1 173.61(11) . .
N5 Mo1 N1 86.29(11) . .
Mo1 Mo1 N4 93.65(8) 2_667 .
N2 Mo1 N4 85.81(11) . .
N5 Mo1 N4 173.56(11) . .
N1 Mo1 N4 93.53(11) . .
C3 N2 C5 105.2(3) 2_667 .
C3 N2 Mo1 112.4(2) 2_667 .
C5 N2 Mo1 138.1(2) . .
C3 N1 C1 105.0(3) . .
C3 N1 Mo1 112.6(2) . .
C1 N1 Mo1 138.3(2) . .
C3 N3 C2 103.7(3) . .
C3 N3 C4 103.5(3) . .
C2 N3 C4 122.6(3) . .
N1 C3 N2 128.0(3) . 2_667
N1 C3 N3 116.1(3) . .
N2 C3 N3 115.7(3) 2_667 .
C8 N5 C10 104.4(3) 2_667 .
C8 N5 Mo1 112.1(2) 2_667 .
C10 N5 Mo1 139.9(3) . .
C8 N4 C6 104.6(3) . .
C8 N4 Mo1 110.8(2) . .
C6 N4 Mo1 140.7(2) . .
C8 N6 C7 104.6(3) . .
C8 N6 C9 103.9(3) . .
C7 N6 C9 127.8(3) . .
N5 C8 N4 128.0(3) 2_667 .
N5 C8 N6 116.4(3) 2_667 .
N4 C8 N6 115.5(3) . .
N6 C9 C10 100.9(3) . 2_667
N6 C7 C6 101.0(3) . .
N3 C4 C5 101.1(3) . 2_667
N3 C2 C1 101.0(3) . .
N2 C5 C4 104.3(3) . 2_667
N5 C10 C9 104.5(3) . 2_667
N1 C1 C2 104.5(3) . .
N4 C6 C7 104.0(3) . .

loop_
_geom_bond_atom_site_label_1
_geom_bond_atom_site_label_2
_geom_bond_distance
_geom_bond_site_symmetry_2
Mo1 Mo1 2.1321(7) 2_667
Mo1 N2 2.155(3) .
Mo1 N5 2.159(3) .
Mo1 N1 2.162(3) .
Mo1 N4 2.165(3) .
N2 C3 1.322(4) 2_667
N2 C5 1.478(4) .
N1 C3 1.318(5) .
N1 C1 1.474(4) .
N3 C3 1.394(4) .
N3 C2 1.463(5) .
N3 C4 1.467(5) .
N5 C8 1.314(5) 2_667
N5 C10 1.483(4) .
N4 C8 1.328(4) .
N4 C6 1.488(5) .
N6 C8 1.393(4) .
N6 C7 1.450(5) .
N6 C9 1.455(5) .
C9 C10 1.543(5) 2_667
C7 C6 1.546(5) .
C4 C5 1.539(5) 2_667
C2 C1 1.545(5) .
